data_7212720
loop_
_publ_author_name
'Jacobs, Ayesha'
'Nassimbeni, Luigi R.'
'Ramon, Ga\"elle'
'Sebogisi, Baganetsi K.'

_publ_section_title
;
 Inclusion compounds of hydroxynaphthoic acids: co-crystal vs. salt
 formation
;
_journal_issue 10
_journal_name_full CrystEngComm
_journal_page_first 3065
_journal_paper_doi 10.1039/c004458j
_journal_volume 12
_journal_year 2010
_chemical_formula_moiety 2C11H8O3.2C6H12N2.3H20
_chemical_formula_sum 'C17 H23 N2 O4.5'
_chemical_formula_weight 327.37
_chemical_name_systematic
;
6-hydroxy-2-naphthoic acid 1,4-diazabicyclo[2.2.2]octane salt
;
_space_group_IT_number 14
_symmetry_cell_setting monoclinic
_symmetry_space_group_name_Hall '-P 2ybc'
_symmetry_space_group_name_H-M 'P 1 21/c 1'
_atom_sites_solution_hydrogens geom
_atom_sites_solution_primary direct
_atom_sites_solution_secondary difmap
_audit_creation_method SHELXL-97
_cell_angle_alpha 90.00
_cell_angle_beta 91.23(3)
_cell_angle_gamma 90.00
_cell_formula_units_Z 8
_cell_length_a 9.1880(18)
_cell_length_b 10.003(2)
_cell_length_c 35.207(7)
_cell_measurement_reflns_used 'All data'
_cell_measurement_temperature 173(2)
_cell_volume 3235.0(11)
_computing_cell_refinement 'DENZO-SMN (Otwinowski & Minor, 1997)'
_computing_data_collection 'COLLECT (2000)'
_computing_data_reduction 'DENZO-SMN (Otwinowski & Minor, 1997)'
_computing_molecular_graphics 'X-seed (Barbour, 1999)'
_computing_publication_material 'SHELXL-97 (Sheldrick, 1997)'
_computing_structure_refinement 'SHELXL-97 (Sheldrick, 1997)'
_computing_structure_solution 'SHELXS-97 (Sheldrick, 1990)'
_diffrn_ambient_temperature 173(2)
_diffrn_measured_fraction_theta_full 0.998
_diffrn_measured_fraction_theta_max 0.998
_diffrn_measurement_device_type 'Nonius KappaCCD'
_diffrn_measurement_method '1\% \f scans and \w scans'
_diffrn_radiation_monochromator graphite
_diffrn_radiation_source 'fine-focus sealed tube'
_diffrn_radiation_type MoK\a
_diffrn_radiation_wavelength 0.71073
_diffrn_reflns_av_R_equivalents 0.0288
_diffrn_reflns_av_sigmaI/netI 0.0314
_diffrn_reflns_limit_h_max 12
_diffrn_reflns_limit_h_min -12
_diffrn_reflns_limit_k_max 12
_diffrn_reflns_limit_k_min -13
_diffrn_reflns_limit_l_max 47
_diffrn_reflns_limit_l_min -46
_diffrn_reflns_number 27354
_diffrn_reflns_theta_full 28.38
_diffrn_reflns_theta_max 28.38
_diffrn_reflns_theta_min 2.12
_exptl_absorpt_coefficient_mu 0.098
_exptl_absorpt_correction_type none
_exptl_crystal_colour colourless
_exptl_crystal_density_diffrn 1.344
_exptl_crystal_density_method 'not measured'
_exptl_crystal_description rectangle
_exptl_crystal_F_000 1400
_exptl_crystal_size_max 0.41
_exptl_crystal_size_mid 0.35
_exptl_crystal_size_min 0.29
_refine_diff_density_max 0.930
_refine_diff_density_min -0.333
_refine_diff_density_rms 0.058
_refine_ls_extinction_method none
_refine_ls_goodness_of_fit_ref 1.044
_refine_ls_hydrogen_treatment mixed
_refine_ls_matrix_type full
_refine_ls_number_parameters 464
_refine_ls_number_reflns 8082
_refine_ls_number_restraints 2
_refine_ls_restrained_S_all 1.044
_refine_ls_R_factor_all 0.0757
_refine_ls_R_factor_gt 0.0551
_refine_ls_shift/su_max 0.001
_refine_ls_shift/su_mean 0.000
_refine_ls_structure_factor_coef Fsqd
_refine_ls_weighting_details 'calc w=1/[\s^2^(Fo^2^)+(0.0907P)^2^+1.4251P] where P=(Fo^2^+2Fc^2^)/3'
_refine_ls_weighting_scheme calc
_refine_ls_wR_factor_gt 0.1526
_refine_ls_wR_factor_ref 0.1671
_reflns_number_gt 5997
_reflns_number_total 8082
_reflns_threshold_expression >2sigma(I)
_cod_data_source_file c004458j.txt
_cod_data_source_block c:\H1DABCO
_cod_depositor_comments
;
The following automatic conversions were performed:

'_symmetry_cell_setting' value 'Monoclinic' changed to 'monoclinic'
according to /home/saulius/struct/CIF-dictionaries/cif_core.dic
dictionary named 'cif_core.dic' version 2.4.2 from 2011-04-26.

Automatic conversion script
Id: cif_fix_values 1891 2012-01-12 08:04:46Z andrius 
;
_cod_original_cell_volume 3234.9(11)
_cod_original_sg_symbol_H-M P2(1)/c
_cod_database_code 7212720

loop_
_symmetry_equiv_pos_as_xyz
'x, y, z'
'-x, y+1/2, -z+1/2'
'-x, -y, -z'
'x, -y-1/2, z-1/2'

loop_
_atom_site_label
_atom_site_type_symbol
_atom_site_fract_x
_atom_site_fract_y
_atom_site_fract_z
_atom_site_U_iso_or_equiv
_atom_site_adp_type
_atom_site_occupancy
_atom_site_symmetry_multiplicity
_atom_site_calc_flag
_atom_site_refinement_flags
O1 O 0.06681(14) 0.13944(14) 0.25761(3) 0.0252(3) Uani 1 1 d .
C7 C 0.15833(17) 0.33394(18) 0.15631(5) 0.0194(3) Uani 1 1 d .
C9 C 0.15468(17) 0.19192(18) 0.15824(5) 0.0194(3) Uani 1 1 d .
O11 O 0.2953(2) 0.31515(16) 0.02658(4) 0.0432(4) Uani 1 1 d .
C12 C 0.10105(17) 0.20259(18) 0.22510(5) 0.0201(3) Uani 1 1 d .
C13 C 0.10791(18) 0.34416(18) 0.22348(5) 0.0216(3) Uani 1 1 d .
H13 H 0.0940 0.3953 0.2459 0.026 Uiso 1 1 calc R
N14 N 0.30267(18) 0.43010(16) -0.03828(4) 0.0254(3) Uani 1 1 d D
C15 C 0.18668(18) 0.39611(18) 0.12125(5) 0.0216(3) Uani 1 1 d .
H15 H 0.1872 0.4909 0.1197 0.026 Uiso 1 1 calc R
C18 C 0.12392(18) 0.12874(18) 0.19310(5) 0.0211(3) Uani 1 1 d .
H18 H 0.1191 0.0340 0.1943 0.025 Uiso 1 1 calc R
N20 N 0.30469(17) 0.53000(16) -0.10419(4) 0.0242(3) Uani 1 1 d .
C21 C 0.13437(19) 0.40732(18) 0.18999(5) 0.0222(3) Uani 1 1 d .
H21 H 0.1368 0.5022 0.1892 0.027 Uiso 1 1 calc R
C22 C 0.21351(18) 0.32240(19) 0.08931(5) 0.0227(4) Uani 1 1 d .
C26 C 0.2134(2) 0.18112(19) 0.09177(5) 0.0260(4) Uani 1 1 d .
H26 H 0.2342 0.1296 0.0699 0.031 Uiso 1 1 calc R
C30 C 0.2416(2) 0.3884(2) 0.05192(5) 0.0267(4) Uani 1 1 d .
C31 C 0.1842(2) 0.11794(19) 0.12497(5) 0.0248(4) Uani 1 1 d .
H31 H 0.1836 0.0230 0.1259 0.030 Uiso 1 1 calc R
O36 O 0.2129(2) 0.50726(16) 0.04724(4) 0.0548(5) Uani 1 1 d .
C41 C 0.3269(3) 0.6343(2) -0.07569(6) 0.0391(5) Uani 1 1 d .
H41A H 0.2461 0.6997 -0.0775 0.047 Uiso 1 1 calc R
H41B H 0.4189 0.6823 -0.0806 0.047 Uiso 1 1 calc R
C42 C 0.4241(2) 0.4300(2) -0.09988(6) 0.0336(4) Uani 1 1 d .
H42A H 0.5192 0.4748 -0.1030 0.040 Uiso 1 1 calc R
H42B H 0.4135 0.3610 -0.1199 0.040 Uiso 1 1 calc R
C43 C 0.4197(3) 0.3639(3) -0.06078(6) 0.0434(6) Uani 1 1 d .
H43A H 0.3987 0.2672 -0.0636 0.052 Uiso 1 1 calc R
H43B H 0.5151 0.3739 -0.0475 0.052 Uiso 1 1 calc R
C44 C 0.1662(2) 0.4613(3) -0.09782(6) 0.0406(5) Uani 1 1 d .
H44A H 0.1542 0.3873 -0.1163 0.049 Uiso 1 1 calc R
H44B H 0.0846 0.5247 -0.1019 0.049 Uiso 1 1 calc R
C45 C 0.1619(3) 0.4053(3) -0.05722(7) 0.0457(6) Uani 1 1 d .
H45A H 0.0834 0.4494 -0.0430 0.055 Uiso 1 1 calc R
H45B H 0.1418 0.3081 -0.0580 0.055 Uiso 1 1 calc R
C47 C 0.3335(3) 0.5746(2) -0.03570(6) 0.0458(6) Uani 1 1 d .
H47A H 0.4312 0.5891 -0.0241 0.055 Uiso 1 1 calc R
H47B H 0.2608 0.6187 -0.0196 0.055 Uiso 1 1 calc R
N5 N 0.33321(15) 0.65402(15) -0.17289(4) 0.0200(3) Uani 1 1 d D
N10 N 0.36323(16) 0.77494(16) -0.23501(4) 0.0247(3) Uani 1 1 d .
C28 C 0.2527(2) 0.78314(18) -0.17161(5) 0.0238(4) Uani 1 1 d .
H28A H 0.2891 0.8380 -0.1500 0.029 Uiso 1 1 calc R
H28B H 0.1475 0.7665 -0.1683 0.029 Uiso 1 1 calc R
C35 C 0.2729(2) 0.56895(19) -0.20419(5) 0.0271(4) Uani 1 1 d .
H35A H 0.1693 0.5483 -0.1997 0.033 Uiso 1 1 calc R
H35B H 0.3274 0.4837 -0.2055 0.033 Uiso 1 1 calc R
C37 C 0.2772(2) 0.85682(19) -0.20937(5) 0.0261(4) Uani 1 1 d .
H37A H 0.1820 0.8778 -0.2216 0.031 Uiso 1 1 calc R
H37B H 0.3286 0.9422 -0.2043 0.031 Uiso 1 1 calc R
C38 C 0.49110(19) 0.6791(2) -0.17885(5) 0.0281(4) Uani 1 1 d .
H38A H 0.5453 0.5936 -0.1787 0.034 Uiso 1 1 calc R
H38B H 0.5315 0.7364 -0.1582 0.034 Uiso 1 1 calc R
C40 C 0.2877(2) 0.6469(2) -0.24150(5) 0.0326(4) Uani 1 1 d .
H40A H 0.3429 0.5925 -0.2598 0.039 Uiso 1 1 calc R
H40B H 0.1898 0.6640 -0.2527 0.039 Uiso 1 1 calc R
C46 C 0.5059(2) 0.7492(3) -0.21739(6) 0.0373(5) Uani 1 1 d .
H46A H 0.5583 0.8349 -0.2137 0.045 Uiso 1 1 calc R
H46B H 0.5638 0.6924 -0.2344 0.045 Uiso 1 1 calc R
O2 O 0.40451(17) 0.84460(16) -0.31155(4) 0.0308(3) Uani 1 1 d .
O5 O 0.67322(15) 0.72736(15) -0.30394(4) 0.0330(3) Uani 1 1 d .
O6 O 0.90579(14) 0.71180(15) -0.31817(4) 0.0303(3) Uani 1 1 d .
O3 O 0.17561(19) 0.72383(18) -0.35270(4) 0.0397(4) Uani 1 1 d .
O4 O 0.65242(18) 0.33997(16) -0.52293(4) 0.0360(3) Uani 1 1 d .
C6 C 0.7722(2) 0.68976(18) -0.32490(5) 0.0225(3) Uani 1 1 d .
C17 C 0.64041(19) 0.48552(17) -0.42850(5) 0.0219(3) Uani 1 1 d .
C8 C 0.6991(2) 0.39291(18) -0.48946(5) 0.0256(4) Uani 1 1 d .
C19 C 0.58147(19) 0.58582(18) -0.36810(5) 0.0232(4) Uani 1 1 d .
H19 H 0.5110 0.6100 -0.3500 0.028 Uiso 1 1 calc R
C10 C 0.8915(2) 0.4714(2) -0.44789(5) 0.0294(4) Uani 1 1 d .
H10 H 0.9923 0.4855 -0.4428 0.035 Uiso 1 1 calc R
C11 C 0.83145(19) 0.57559(18) -0.38622(5) 0.0231(4) Uani 1 1 d .
H11 H 0.9316 0.5928 -0.3810 0.028 Uiso 1 1 calc R
C20 C 0.78906(19) 0.51034(18) -0.42059(5) 0.0222(4) Uani 1 1 d .
C23 C 0.53779(19) 0.52443(19) -0.40104(5) 0.0248(4) Uani 1 1 d .
H23 H 0.4372 0.5075 -0.4057 0.030 Uiso 1 1 calc R
C14 C 0.5972(2) 0.42611(19) -0.46336(5) 0.0256(4) Uani 1 1 d .
H14 H 0.4971 0.4092 -0.4687 0.031 Uiso 1 1 calc R
C24 C 0.8480(2) 0.4139(2) -0.48141(5) 0.0289(4) Uani 1 1 d .
H24 H 0.9184 0.3879 -0.4993 0.035 Uiso 1 1 calc R
C16 C 0.72989(19) 0.61391(17) -0.36054(5) 0.0207(3) Uani 1 1 d .
H16 H 0.726(3) 0.321(3) -0.5373(8) 0.049(8) Uiso 1 1 d .
H1 H 0.075(3) 0.191(3) 0.2761(8) 0.048(8) Uiso 1 1 d .
O7 O 0.85103(18) 0.25423(18) -0.57016(4) 0.0380(4) Uani 1 1 d .
H4 H 0.478(3) 0.810(3) -0.3139(7) 0.041(7) Uiso 1 1 d .
H12 H 0.383(3) 0.837(3) -0.2867(8) 0.042(7) Uiso 1 1 d .
H7 H 0.244(4) 0.759(3) -0.3406(9) 0.061(9) Uiso 1 1 d .
H2 H 0.091(4) 0.731(3) -0.3409(9) 0.064(9) Uiso 1 1 d .
H3 H 0.838(3) 0.263(3) -0.5955(10) 0.066(9) Uiso 1 1 d .
H5 H 0.844(3) 0.172(3) -0.5672(8) 0.051(8) Uiso 1 1 d .
H6 H 0.324(3) 0.610(2) -0.1497(4) 0.039(6) Uiso 1 1 d D
H8 H 0.296(3) 0.389(3) -0.0145(4) 0.057(8) Uiso 1 1 d D

loop_
_atom_site_aniso_label
_atom_site_aniso_U_11
_atom_site_aniso_U_22
_atom_site_aniso_U_33
_atom_site_aniso_U_23
_atom_site_aniso_U_13
_atom_site_aniso_U_12
O1 0.0347(7) 0.0256(7) 0.0153(6) 0.0023(5) -0.0003(5) -0.0048(5)
C7 0.0150(7) 0.0221(9) 0.0211(7) 0.0014(6) 0.0004(6) -0.0006(6)
C9 0.0163(7) 0.0218(8) 0.0202(7) 0.0002(6) 0.0009(6) 0.0000(6)
O11 0.0696(11) 0.0361(8) 0.0248(7) 0.0084(6) 0.0183(7) 0.0131(8)
C12 0.0164(7) 0.0255(9) 0.0182(7) 0.0032(6) -0.0023(6) -0.0032(6)
C13 0.0210(8) 0.0237(9) 0.0199(7) -0.0019(7) 0.0001(6) -0.0013(7)
N14 0.0360(8) 0.0230(8) 0.0173(7) 0.0021(6) 0.0019(6) -0.0021(6)
C15 0.0198(8) 0.0212(8) 0.0238(8) 0.0033(7) 0.0014(6) -0.0006(6)
C18 0.0225(8) 0.0196(8) 0.0213(8) 0.0020(6) 0.0001(6) -0.0008(6)
N20 0.0295(8) 0.0237(8) 0.0192(7) 0.0011(6) -0.0030(6) 0.0011(6)
C21 0.0232(8) 0.0197(8) 0.0239(8) -0.0007(7) 0.0013(6) -0.0018(7)
C22 0.0197(8) 0.0272(9) 0.0213(8) 0.0039(7) 0.0025(6) -0.0002(7)
C26 0.0300(9) 0.0255(9) 0.0228(8) -0.0025(7) 0.0049(7) 0.0026(7)
C30 0.0298(9) 0.0295(10) 0.0208(8) 0.0041(7) 0.0027(7) -0.0019(8)
C31 0.0291(9) 0.0204(9) 0.0249(8) -0.0001(7) 0.0034(7) 0.0016(7)
O36 0.1088(16) 0.0277(8) 0.0289(7) 0.0066(6) 0.0234(9) 0.0097(9)
C41 0.0635(15) 0.0268(11) 0.0270(10) -0.0017(8) -0.0009(9) -0.0005(10)
C42 0.0362(11) 0.0361(11) 0.0285(9) 0.0018(8) 0.0022(8) 0.0043(9)
C43 0.0494(13) 0.0474(14) 0.0337(11) 0.0104(10) 0.0081(9) 0.0209(11)
C44 0.0335(11) 0.0489(14) 0.0392(11) 0.0011(10) -0.0076(9) -0.0001(10)
C45 0.0371(12) 0.0581(16) 0.0418(12) 0.0035(11) 0.0016(9) -0.0110(11)
C47 0.0808(18) 0.0318(12) 0.0247(10) -0.0011(8) 0.0009(10) -0.0115(12)
N5 0.0205(7) 0.0210(7) 0.0184(6) 0.0004(6) -0.0021(5) 0.0012(6)
N10 0.0231(7) 0.0313(8) 0.0198(7) 0.0011(6) 0.0018(6) 0.0008(6)
C28 0.0265(9) 0.0223(9) 0.0230(8) -0.0003(7) 0.0045(7) 0.0047(7)
C35 0.0310(9) 0.0235(9) 0.0266(9) -0.0035(7) -0.0054(7) -0.0023(7)
C37 0.0300(9) 0.0233(9) 0.0250(8) 0.0033(7) 0.0022(7) 0.0039(7)
C38 0.0176(8) 0.0373(11) 0.0290(9) 0.0014(8) -0.0044(7) 0.0017(7)
C40 0.0457(12) 0.0306(10) 0.0213(8) -0.0055(8) -0.0041(8) -0.0005(9)
C46 0.0200(9) 0.0582(14) 0.0339(10) 0.0113(10) 0.0037(8) 0.0036(9)
O2 0.0305(8) 0.0378(8) 0.0243(7) 0.0021(6) 0.0039(6) 0.0027(6)
O5 0.0265(7) 0.0457(9) 0.0271(7) -0.0121(6) 0.0032(5) 0.0017(6)
O6 0.0253(7) 0.0442(8) 0.0216(6) -0.0072(6) 0.0012(5) -0.0051(6)
O3 0.0356(8) 0.0538(10) 0.0299(7) -0.0115(7) 0.0069(7) -0.0101(8)
O4 0.0411(8) 0.0426(9) 0.0240(7) -0.0125(6) -0.0059(6) 0.0043(7)
C6 0.0274(9) 0.0214(8) 0.0186(7) 0.0010(6) -0.0002(6) -0.0004(7)
C17 0.0273(9) 0.0178(8) 0.0207(8) 0.0017(6) -0.0018(6) 0.0003(7)
C8 0.0354(10) 0.0217(9) 0.0196(8) -0.0012(7) -0.0038(7) 0.0011(7)
C19 0.0240(8) 0.0239(9) 0.0218(8) 0.0005(7) 0.0029(6) -0.0007(7)
C10 0.0265(9) 0.0379(11) 0.0236(8) -0.0026(8) 0.0017(7) -0.0015(8)
C11 0.0227(8) 0.0264(9) 0.0202(8) -0.0006(7) 0.0003(6) -0.0024(7)
C20 0.0257(9) 0.0227(9) 0.0181(7) 0.0008(6) 0.0012(6) -0.0011(7)
C23 0.0223(8) 0.0266(9) 0.0254(8) -0.0012(7) -0.0007(7) -0.0020(7)
C14 0.0279(9) 0.0251(9) 0.0236(8) -0.0013(7) -0.0053(7) 0.0005(7)
C24 0.0316(10) 0.0343(11) 0.0211(8) -0.0027(7) 0.0053(7) 0.0014(8)
C16 0.0254(8) 0.0189(8) 0.0179(7) 0.0012(6) -0.0003(6) -0.0015(6)
O7 0.0507(10) 0.0366(9) 0.0268(7) -0.0033(7) 0.0050(6) -0.0080(7)

loop_
_atom_type_symbol
_atom_type_description
_atom_type_scat_dispersion_real
_atom_type_scat_dispersion_imag
_atom_type_scat_source
C C 0.0033 0.0016 'International Tables Vol C Tables 4.2.6.8 and 6.1.1.4'
H H 0.0000 0.0000 'International Tables Vol C Tables 4.2.6.8 and 6.1.1.4'
N N 0.0061 0.0033 'International Tables Vol C Tables 4.2.6.8 and 6.1.1.4'
O O 0.0106 0.0060 'International Tables Vol C Tables 4.2.6.8 and 6.1.1.4'

loop_
_geom_angle_atom_site_label_1
_geom_angle_atom_site_label_2
_geom_angle_atom_site_label_3
_geom_angle
C12 O1 H1 110.5(19)
C15 C7 C21 122.62(16)
C15 C7 C9 119.12(15)
C21 C7 C9 118.26(15)
C18 C9 C31 121.96(16)
C18 C9 C7 119.53(15)
C31 C9 C7 118.50(15)
O1 C12 C18 119.23(16)
O1 C12 C13 120.81(15)
C18 C12 C13 119.91(15)
C21 C13 C12 120.38(16)
C21 C13 H13 119.8
C12 C13 H13 119.8
C45 N14 C47 111.14(19)
C45 N14 C43 108.68(17)
C47 N14 C43 109.01(18)
C45 N14 H8 104.9(17)
C47 N14 H8 113.1(18)
C43 N14 H8 110.0(18)
C22 C15 C7 121.34(17)
C22 C15 H15 119.3
C7 C15 H15 119.3
C12 C18 C9 120.71(16)
C12 C18 H18 119.6
C9 C18 H18 119.6
C41 N20 C44 109.80(17)
C41 N20 C42 108.55(16)
C44 N20 C42 108.01(16)
C13 C21 C7 121.18(16)
C13 C21 H21 119.4
C7 C21 H21 119.4
C15 C22 C26 119.09(16)
C15 C22 C30 121.37(17)
C26 C22 C30 119.54(16)
C31 C26 C22 121.10(17)
C31 C26 H26 119.4
C22 C26 H26 119.4
O36 C30 O11 123.54(17)
O36 C30 C22 120.20(17)
O11 C30 C22 116.25(17)
C26 C31 C9 120.82(17)
C26 C31 H31 119.6
C9 C31 H31 119.6
N20 C41 C47 110.85(17)
N20 C41 H41A 109.5
C47 C41 H41A 109.5
N20 C41 H41B 109.5
C47 C41 H41B 109.5
H41A C41 H41B 108.1
N20 C42 C43 110.42(16)
N20 C42 H42A 109.6
C43 C42 H42A 109.6
N20 C42 H42B 109.6
C43 C42 H42B 109.6
H42A C42 H42B 108.1
N14 C43 C42 108.45(17)
N14 C43 H43A 110.0
C42 C43 H43A 110.0
N14 C43 H43B 110.0
C42 C43 H43B 110.0
H43A C43 H43B 108.4
N20 C44 C45 110.65(17)
N20 C44 H44A 109.5
C45 C44 H44A 109.5
N20 C44 H44B 109.5
C45 C44 H44B 109.5
H44A C44 H44B 108.1
N14 C45 C44 108.78(17)
N14 C45 H45A 109.9
C44 C45 H45A 109.9
N14 C45 H45B 109.9
C44 C45 H45B 109.9
H45A C45 H45B 108.3
N14 C47 C41 108.81(16)
N14 C47 H47A 109.9
C41 C47 H47A 109.9
N14 C47 H47B 109.9
C41 C47 H47B 109.9
H47A C47 H47B 108.3
C35 N5 C28 109.91(14)
C35 N5 C38 109.83(14)
C28 N5 C38 110.09(14)
C35 N5 H6 109.9(15)
C28 N5 H6 108.9(15)
C38 N5 H6 108.1(15)
C46 N10 C37 109.17(15)
C46 N10 C40 109.17(17)
C37 N10 C40 108.90(15)
N5 C28 C37 107.86(14)
N5 C28 H28A 110.1
C37 C28 H28A 110.1
N5 C28 H28B 110.1
C37 C28 H28B 110.1
H28A C28 H28B 108.4
N5 C35 C40 107.73(15)
N5 C35 H35A 110.2
C40 C35 H35A 110.2
N5 C35 H35B 110.2
C40 C35 H35B 110.2
H35A C35 H35B 108.5
N10 C37 C28 110.82(15)
N10 C37 H37A 109.5
C28 C37 H37A 109.5
N10 C37 H37B 109.5
C28 C37 H37B 109.5
H37A C37 H37B 108.1
N5 C38 C46 107.82(14)
N5 C38 H38A 110.1
C46 C38 H38A 110.1
N5 C38 H38B 110.1
C46 C38 H38B 110.1
H38A C38 H38B 108.5
N10 C40 C35 111.03(15)
N10 C40 H40A 109.4
C35 C40 H40A 109.4
N10 C40 H40B 109.4
C35 C40 H40B 109.4
H40A C40 H40B 108.0
N10 C46 C38 111.08(15)
N10 C46 H46A 109.4
C38 C46 H46A 109.4
N10 C46 H46B 109.4
C38 C46 H46B 109.4
H46A C46 H46B 108.0
H4 O2 H12 106(2)
H7 O3 H2 113(3)
C8 O4 H16 110.6(18)
O5 C6 O6 123.79(16)
O5 C6 C16 117.87(16)
O6 C6 C16 118.34(15)
C20 C17 C14 119.91(16)
C20 C17 C23 118.16(16)
C14 C17 C23 121.92(17)
O4 C8 C14 118.17(17)
O4 C8 C24 121.47(17)
C14 C8 C24 120.36(16)
C23 C19 C16 120.99(16)
C23 C19 H19 119.5
C16 C19 H19 119.5
C24 C10 C20 121.10(18)
C24 C10 H10 119.4
C20 C10 H10 119.4
C16 C11 C20 120.85(16)
C16 C11 H11 119.6
C20 C11 H11 119.6
C17 C20 C10 118.25(16)
C17 C20 C11 119.70(16)
C10 C20 C11 122.04(16)
C19 C23 C17 120.97(17)
C19 C23 H23 119.5
C17 C23 H23 119.5
C8 C14 C17 120.18(17)
C8 C14 H14 119.9
C17 C14 H14 119.9
C10 C24 C8 120.16(17)
C10 C24 H24 119.9
C8 C24 H24 119.9
C11 C16 C19 119.30(16)
C11 C16 C6 121.54(16)
C19 C16 C6 119.14(15)
H3 O7 H5 102(3)

loop_
_geom_bond_atom_site_label_1
_geom_bond_atom_site_label_2
_geom_bond_distance
O1 C12 1.350(2)
O1 H1 0.83(3)
C7 C15 1.411(2)
C7 C21 1.416(2)
C7 C9 1.423(2)
C9 C18 1.415(2)
C9 C31 1.417(2)
O11 C30 1.263(2)
C12 C18 1.367(2)
C12 C13 1.419(3)
C13 C21 1.364(2)
C13 H13 0.9500
N14 C45 1.464(3)
N14 C47 1.475(3)
N14 C43 1.504(3)
N14 H8 0.935(10)
C15 C22 1.371(2)
C15 H15 0.9500
C18 H18 0.9500
N20 C41 1.459(3)
N20 C44 1.468(3)
N20 C42 1.490(3)
C21 H21 0.9500
C22 C26 1.416(3)
C22 C30 1.500(2)
C26 C31 1.361(3)
C26 H26 0.9500
C30 O36 1.228(3)
C31 H31 0.9500
C41 C47 1.530(3)
C41 H41A 0.9900
C41 H41B 0.9900
C42 C43 1.529(3)
C42 H42A 0.9900
C42 H42B 0.9900
C43 H43A 0.9900
C43 H43B 0.9900
C44 C45 1.537(3)
C44 H44A 0.9900
C44 H44B 0.9900
C45 H45A 0.9900
C45 H45B 0.9900
C47 H47A 0.9900
C47 H47B 0.9900
N5 C35 1.490(2)
N5 C28 1.490(2)
N5 C38 1.492(2)
N5 H6 0.930(10)
N10 C46 1.461(2)
N10 C37 1.463(2)
N10 C40 1.472(3)
C28 C37 1.541(2)
C28 H28A 0.9900
C28 H28B 0.9900
C35 C40 1.536(3)
C35 H35A 0.9900
C35 H35B 0.9900
C37 H37A 0.9900
C37 H37B 0.9900
C38 C46 1.536(3)
C38 H38A 0.9900
C38 H38B 0.9900
C40 H40A 0.9900
C40 H40B 0.9900
C46 H46A 0.9900
C46 H46B 0.9900
O2 H4 0.77(3)
O2 H12 0.90(3)
O5 C6 1.242(2)
O6 C6 1.265(2)
O3 H7 0.83(3)
O3 H2 0.89(3)
O4 C8 1.353(2)
O4 H16 0.88(3)
C6 C16 1.510(2)
C17 C20 1.410(2)
C17 C14 1.413(2)
C17 C23 1.419(2)
C8 C14 1.366(3)
C8 C24 1.407(3)
C19 C23 1.365(2)
C19 C16 1.412(2)
C19 H19 0.9500
C10 C24 1.365(3)
C10 C20 1.415(2)
C10 H10 0.9500
C11 C16 1.368(2)
C11 C20 1.422(2)
C11 H11 0.9500
C23 H23 0.9500
C14 H14 0.9500
C24 H24 0.9500
O7 H3 0.90(3)
O7 H5 0.83(3)

loop_
_geom_torsion_atom_site_label_1
_geom_torsion_atom_site_label_2
_geom_torsion_atom_site_label_3
_geom_torsion_atom_site_label_4
_geom_torsion
C15 C7 C9 C18 -178.94(15)
C21 C7 C9 C18 1.6(2)
C15 C7 C9 C31 1.9(2)
C21 C7 C9 C31 -177.57(15)
O1 C12 C13 C21 -176.23(15)
C18 C12 C13 C21 1.3(3)
C21 C7 C15 C22 178.15(16)
C9 C7 C15 C22 -1.3(2)
O1 C12 C18 C9 177.66(15)
C13 C12 C18 C9 0.1(2)
C31 C9 C18 C12 177.59(16)
C7 C9 C18 C12 -1.5(2)
C12 C13 C21 C7 -1.2(3)
C15 C7 C21 C13 -179.68(16)
C9 C7 C21 C13 -0.2(2)
C7 C15 C22 C26 -0.4(3)
C7 C15 C22 C30 179.15(16)
C15 C22 C26 C31 1.4(3)
C30 C22 C26 C31 -178.09(17)
C15 C22 C30 O36 -14.6(3)
C26 C22 C30 O36 164.9(2)
C15 C22 C30 O11 165.30(18)
C26 C22 C30 O11 -15.2(3)
C22 C26 C31 C9 -0.8(3)
C18 C9 C31 C26 179.98(17)
C7 C9 C31 C26 -0.9(3)
C44 N20 C41 C47 61.0(2)
C42 N20 C41 C47 -56.9(2)
C41 N20 C42 C43 62.2(2)
C44 N20 C42 C43 -56.8(2)
C45 N14 C43 C42 63.7(2)
C47 N14 C43 C42 -57.6(2)
N20 C42 C43 N14 -4.5(3)
C41 N20 C44 C45 -56.0(2)
C42 N20 C44 C45 62.2(2)
C47 N14 C45 C44 61.3(2)
C43 N14 C45 C44 -58.7(2)
N20 C44 C45 N14 -4.0(3)
C45 N14 C47 C41 -56.6(3)
C43 N14 C47 C41 63.2(2)
N20 C41 C47 N14 -4.7(3)
C35 N5 C28 C37 -62.68(18)
C38 N5 C28 C37 58.42(18)
C28 N5 C35 C40 58.72(19)
C38 N5 C35 C40 -62.54(19)
C46 N10 C37 C28 -61.6(2)
C40 N10 C37 C28 57.55(19)
N5 C28 C37 N10 3.2(2)
C35 N5 C38 C46 59.2(2)
C28 N5 C38 C46 -61.93(19)
C46 N10 C40 C35 57.4(2)
C37 N10 C40 C35 -61.7(2)
N5 C35 C40 N10 3.4(2)
C37 N10 C46 C38 58.0(2)
C40 N10 C46 C38 -60.9(2)
N5 C38 C46 N10 2.8(2)
C14 C17 C20 C10 -1.5(3)
C23 C17 C20 C10 179.88(17)
C14 C17 C20 C11 177.18(16)
C23 C17 C20 C11 -1.5(3)
C24 C10 C20 C17 1.4(3)
C24 C10 C20 C11 -177.25(19)
C16 C11 C20 C17 0.5(3)
C16 C11 C20 C10 179.05(18)
C16 C19 C23 C17 0.8(3)
C20 C17 C23 C19 0.9(3)
C14 C17 C23 C19 -177.75(18)
O4 C8 C14 C17 -178.02(17)
C24 C8 C14 C17 1.9(3)
C20 C17 C14 C8 -0.1(3)
C23 C17 C14 C8 178.45(18)
C20 C10 C24 C8 0.4(3)
O4 C8 C24 C10 177.90(19)
C14 C8 C24 C10 -2.0(3)
C20 C11 C16 C19 1.2(3)
C20 C11 C16 C6 -176.72(16)
C23 C19 C16 C11 -1.8(3)
C23 C19 C16 C6 176.15(16)
O5 C6 C16 C11 176.24(17)
O6 C6 C16 C11 -3.5(3)
O5 C6 C16 C19 -1.7(2)
O6 C6 C16 C19 178.63(16)
